data_7004846
loop_
_publ_author_name
'Adams, Christopher J.'
'Bartlett, Ian M.'
'Carlton, Susannah'
'Connelly, Neil G.'
'Harding, David J.'
'Hayward, Owen D.'
'Orpen, A. Guy'
'Patron, Elena'
'Ray, Christopher D.'
'Rieger, Philip H.'

_publ_section_title
;
 The d4/d3 redox pairs [MX(CO)(eta-RC[triple bond, length as
 m-dash]CR)Tp']z (z=0 and 1): structural consequences of electron
 transfer and implications for the inverse halide order.
;
_journal_issue 1
_journal_name_full 'Dalton transactions (Cambridge, England : 2003)'
_journal_page_first 62
_journal_page_last 72
_journal_paper_doi 10.1039/b611472e
_journal_year 2007
_chemical_formula_sum 'C21 H28 B N7 O S W'
_chemical_formula_weight 621.22
_chemical_name_systematic
;
?
;
_space_group_IT_number 14
_symmetry_cell_setting monoclinic
_symmetry_space_group_name_Hall '-P 2yn'
_symmetry_space_group_name_H-M 'P 1 21/n 1'
_atom_sites_solution_hydrogens geom
_atom_sites_solution_primary direct
_atom_sites_solution_secondary difmap
_audit_creation_method SHELXL-97
_cell_angle_alpha 90.000(6)
_cell_angle_beta 115.095(5)
_cell_angle_gamma 90.000(6)
_cell_formula_units_Z 4
_cell_length_a 12.209(3)
_cell_length_b 17.020(4)
_cell_length_c 13.196(3)
_cell_measurement_reflns_used 31
_cell_measurement_temperature 173(2)
_cell_volume 2483.3(10)
_computing_cell_refinement 'Bruker SMART'
_computing_data_collection 'Bruker SMART'
_computing_data_reduction 'Bruker SHELXTL'
_computing_molecular_graphics 'Bruker SHELXTL'
_computing_publication_material 'Bruker SHELXTL'
_computing_structure_refinement 'SHELXL-97 (Sheldrick, 1997)'
_computing_structure_solution 'SHELXS-97 (Sheldrick, 1990)'
_diffrn_ambient_temperature 173(2)
_diffrn_measured_fraction_theta_full 0.991
_diffrn_measured_fraction_theta_max 0.991
_diffrn_measurement_device_type 'CCD area detector'
_diffrn_measurement_method 'phi and omega scans'
_diffrn_radiation_monochromator graphite
_diffrn_radiation_source 'fine-focus sealed tube'
_diffrn_radiation_type MoK\a
_diffrn_radiation_wavelength 0.71073
_diffrn_reflns_av_R_equivalents 0.1604
_diffrn_reflns_av_sigmaI/netI 0.2132
_diffrn_reflns_limit_h_max 13
_diffrn_reflns_limit_h_min -15
_diffrn_reflns_limit_k_max 22
_diffrn_reflns_limit_k_min -13
_diffrn_reflns_limit_l_max 17
_diffrn_reflns_limit_l_min -17
_diffrn_reflns_number 16297
_diffrn_reflns_theta_full 27.74
_diffrn_reflns_theta_max 27.74
_diffrn_reflns_theta_min 1.91
_diffrn_standards_decay_% 0
_exptl_absorpt_coefficient_mu 4.763
_exptl_absorpt_correction_T_max 0.704
_exptl_absorpt_correction_T_min 0.477
_exptl_absorpt_correction_type multi-scan
_exptl_absorpt_process_details SADABS
_exptl_crystal_colour blue
_exptl_crystal_density_diffrn 1.662
_exptl_crystal_density_meas ?
_exptl_crystal_density_method .
_exptl_crystal_description plate
_exptl_crystal_F_000 1224
_exptl_crystal_size_max 0.3
_exptl_crystal_size_mid 0.2
_exptl_crystal_size_min 0.05
_refine_diff_density_max 1.285
_refine_diff_density_min -1.290
_refine_diff_density_rms 0.220
_refine_ls_extinction_method none
_refine_ls_goodness_of_fit_ref 0.865
_refine_ls_hydrogen_treatment constr
_refine_ls_matrix_type full
_refine_ls_number_parameters 297
_refine_ls_number_reflns 5781
_refine_ls_number_restraints 0
_refine_ls_restrained_S_all 0.865
_refine_ls_R_factor_all 0.1533
_refine_ls_R_factor_gt 0.0539
_refine_ls_shift/su_max 0.006
_refine_ls_shift/su_mean 0.000
_refine_ls_structure_factor_coef Fsqd
_refine_ls_weighting_details 'calc w=1/[\s^2^(Fo^2^)+(0.0000P)^2^+0.0000P] where P=(Fo^2^+2Fc^2^)/3'
_refine_ls_weighting_scheme calc
_refine_ls_wR_factor_gt 0.0689
_refine_ls_wR_factor_ref 0.0876
_reflns_number_gt 2808
_reflns_number_total 5781
_reflns_threshold_expression >2sigma(I)
_cod_data_source_file b611472e.txt
_cod_data_source_block 14
_cod_depositor_comments
;
The following automatic conversions were performed:
'_symmetry_cell_setting' value 'Monoclinic' changed to 'monoclinic'
according to '/home/saulius/struct/CIF-dictionaries/cif_core.dic'
dictionary named 'cif_core.dic' version 2.4.1 from 2010-06-29.

Automatic conversion script
Id: cif_fix_enum 1527 2010-12-29 10:47:43Z saulius 
;
_cod_original_cell_volume 2483.2(11)
_cod_original_sg_symbol_H-M P2(1)/n
_cod_database_code 7004846

loop_
_symmetry_equiv_pos_as_xyz
'x, y, z'
'-x+1/2, y+1/2, -z+1/2'
'-x, -y, -z'
'x-1/2, -y-1/2, z-1/2'

loop_
_atom_site_label
_atom_site_type_symbol
_atom_site_fract_x
_atom_site_fract_y
_atom_site_fract_z
_atom_site_U_iso_or_equiv
_atom_site_adp_type
_atom_site_occupancy
_atom_site_symmetry_multiplicity
_atom_site_calc_flag
_atom_site_refinement_flags
_atom_site_disorder_assembly
_atom_site_disorder_group
W1 W 0.94090(4) 0.15939(2) 0.17526(3) 0.02353(11) Uani 1 1 d . . .
S1 S 0.6241(2) 0.1658(2) 0.3003(2) 0.0477(7) Uani 1 1 d . . .
O1 O 0.9855(5) 0.3398(5) 0.1877(6) 0.056(2) Uani 1 1 d . . .
N1 N 1.1204(6) 0.1323(4) 0.1926(6) 0.0213(19) Uani 1 1 d . . .
N2 N 1.1922(7) 0.0755(4) 0.2668(6) 0.0223(19) Uani 1 1 d . . .
N3 N 0.9242(7) 0.0312(5) 0.1985(6) 0.025(2) Uani 1 1 d . . .
N4 N 1.0242(7) -0.0126(5) 0.2634(6) 0.027(2) Uani 1 1 d . . .
N5 N 1.0416(6) 0.1538(5) 0.3618(5) 0.0248(18) Uani 1 1 d . . .
N6 N 1.1106(7) 0.0905(4) 0.4114(6) 0.0268(19) Uani 1 1 d . . .
N7 N 0.7899(6) 0.1689(5) 0.2067(6) 0.0276(19) Uani 1 1 d . . .
C1 C 0.9702(8) 0.2720(6) 0.1857(8) 0.028(3) Uani 1 1 d . . .
C2 C 0.7205(8) 0.1674(6) 0.2473(8) 0.031(2) Uani 1 1 d . . .
C3 C 0.8439(9) 0.2767(6) -0.0589(8) 0.039(3) Uani 1 1 d . . .
H3A H 0.8688 0.2671 -0.1193 0.058 Uiso 1 1 calc R . .
H3B H 0.8863 0.3230 -0.0160 0.058 Uiso 1 1 calc R . .
H3C H 0.7564 0.2858 -0.0909 0.058 Uiso 1 1 calc R . .
C4 C 0.8747(8) 0.2064(6) 0.0169(8) 0.031(3) Uani 1 1 d . . .
C5 C 0.8740(8) 0.1295(6) 0.0139(8) 0.028(3) Uani 1 1 d . . .
C6 C 0.8498(9) 0.0674(6) -0.0707(8) 0.045(3) Uani 1 1 d . . .
H6A H 0.7783 0.0815 -0.1387 0.067 Uiso 1 1 calc R . .
H6B H 0.8352 0.0175 -0.0414 0.067 Uiso 1 1 calc R . .
H6C H 0.9198 0.0619 -0.0883 0.067 Uiso 1 1 calc R . .
C11 C 1.3984(8) 0.0168(6) 0.3412(8) 0.039(3) Uani 1 1 d . . .
H11A H 1.3647 -0.0351 0.3432 0.059 Uiso 0.50 1 calc PR . .
H11B H 1.4332 0.0394 0.4166 0.059 Uiso 0.50 1 calc PR . .
H11C H 1.4615 0.0117 0.3142 0.059 Uiso 0.50 1 calc PR . .
H11D H 1.4749 0.0458 0.3728 0.059 Uiso 0.50 1 calc PR . .
H11E H 1.4064 -0.0287 0.2994 0.059 Uiso 0.50 1 calc PR . .
H11F H 1.3781 -0.0010 0.4018 0.059 Uiso 0.50 1 calc PR . .
C12 C 1.3003(9) 0.0693(6) 0.2643(8) 0.029(2) Uani 1 1 d . . .
C13 C 1.3019(8) 0.1233(5) 0.1862(7) 0.028(2) Uani 1 1 d . . .
H13A H 1.3663 0.1333 0.1654 0.033 Uiso 1 1 calc R . .
C14 C 1.1908(8) 0.1594(7) 0.1451(7) 0.030(2) Uani 1 1 d . . .
C15 C 1.1485(8) 0.2237(5) 0.0560(7) 0.037(3) Uani 1 1 d . . .
H15A H 1.1133 0.2671 0.0812 0.055 Uiso 1 1 calc R . .
H15B H 1.0873 0.2022 -0.0141 0.055 Uiso 1 1 calc R . .
H15C H 1.2175 0.2430 0.0438 0.055 Uiso 1 1 calc R . .
C16 C 1.0857(8) -0.1507(5) 0.3161(8) 0.036(3) Uani 1 1 d . . .
H16A H 1.1670 -0.1280 0.3431 0.054 Uiso 0.50 1 calc PR . .
H16B H 1.0780 -0.1940 0.2645 0.054 Uiso 0.50 1 calc PR . .
H16C H 1.0725 -0.1706 0.3797 0.054 Uiso 0.50 1 calc PR . .
H16D H 1.0446 -0.2004 0.3150 0.054 Uiso 0.50 1 calc PR . .
H16E H 1.1336 -0.1344 0.3937 0.054 Uiso 0.50 1 calc PR . .
H16F H 1.1392 -0.1578 0.2785 0.054 Uiso 0.50 1 calc PR . .
C17 C 0.9948(9) -0.0897(6) 0.2571(8) 0.029(2) Uani 1 1 d . . .
C18 C 0.8765(9) -0.0963(5) 0.1858(8) 0.033(3) Uani 1 1 d . . .
H18A H 0.8323 -0.1439 0.1625 0.039 Uiso 1 1 calc R . .
C19 C 0.8311(9) -0.0206(6) 0.1523(7) 0.027(2) Uani 1 1 d . . .
C20 C 0.7028(8) 0.0048(6) 0.0802(8) 0.038(3) Uani 1 1 d . . .
H20A H 0.7038 0.0541 0.0422 0.058 Uiso 1 1 calc R . .
H20B H 0.6596 0.0127 0.1273 0.058 Uiso 1 1 calc R . .
H20C H 0.6618 -0.0359 0.0244 0.058 Uiso 1 1 calc R . .
C21 C 1.2304(9) 0.0341(6) 0.6011(7) 0.045(3) Uani 1 1 d . . .
H21A H 1.3016 0.0245 0.5866 0.067 Uiso 1 1 calc R . .
H21B H 1.1840 -0.0147 0.5899 0.067 Uiso 1 1 calc R . .
H21C H 1.2563 0.0521 0.6784 0.067 Uiso 1 1 calc R . .
C22 C 1.1531(9) 0.0954(6) 0.5227(8) 0.032(2) Uani 1 1 d . . .
C23 C 1.1103(8) 0.1632(7) 0.5465(7) 0.036(2) Uani 1 1 d . . .
H23A H 1.1250 0.1821 0.6189 0.043 Uiso 1 1 calc R . .
C24 C 1.0417(8) 0.1992(5) 0.4466(8) 0.026(2) Uani 1 1 d . . .
C25 C 0.9756(9) 0.2782(6) 0.4275(8) 0.046(3) Uani 1 1 d . . .
H25A H 0.8929 0.2722 0.3696 0.069 Uiso 1 1 calc R . .
H25B H 1.0185 0.3173 0.4034 0.069 Uiso 1 1 calc R . .
H25C H 0.9733 0.2956 0.4974 0.069 Uiso 1 1 calc R . .
B1 B 1.1399(10) 0.0306(7) 0.3373(9) 0.031(3) Uani 1 1 d . . .
H1 H 1.2010 -0.0081 0.3863 0.037 Uiso 1 1 calc R . .

loop_
_atom_site_aniso_label
_atom_site_aniso_U_11
_atom_site_aniso_U_22
_atom_site_aniso_U_33
_atom_site_aniso_U_23
_atom_site_aniso_U_13
_atom_site_aniso_U_12
W1 0.02497(19) 0.02302(19) 0.02120(17) 0.0023(3) 0.00843(14) 0.0023(3)
S1 0.0434(17) 0.0476(19) 0.0692(18) 0.0037(19) 0.0404(15) 0.0066(18)
O1 0.076(6) 0.030(4) 0.072(5) 0.004(5) 0.043(5) -0.006(5)
N1 0.018(5) 0.021(5) 0.023(4) -0.002(3) 0.007(4) 0.001(3)
N2 0.025(5) 0.018(5) 0.022(4) 0.004(4) 0.008(4) 0.002(3)
N3 0.025(5) 0.029(5) 0.021(5) 0.012(4) 0.009(4) 0.011(4)
N4 0.030(5) 0.025(5) 0.021(4) -0.009(4) 0.005(4) -0.006(4)
N5 0.023(4) 0.033(5) 0.017(4) 0.015(4) 0.007(3) 0.014(4)
N6 0.039(5) 0.021(5) 0.021(4) 0.004(4) 0.014(4) 0.005(4)
N7 0.034(5) 0.014(5) 0.029(4) 0.004(4) 0.008(4) 0.003(4)
C1 0.038(8) 0.031(6) 0.026(5) 0.011(5) 0.022(5) 0.002(5)
C2 0.029(6) 0.025(6) 0.036(6) 0.006(6) 0.011(5) 0.002(5)
C3 0.047(8) 0.035(7) 0.041(7) 0.017(5) 0.024(6) 0.004(5)
C4 0.016(6) 0.034(7) 0.041(7) 0.012(6) 0.011(5) 0.008(5)
C5 0.018(6) 0.032(6) 0.034(6) -0.003(5) 0.009(5) 0.002(4)
C6 0.050(8) 0.057(8) 0.029(6) 0.001(6) 0.018(6) -0.008(6)
C11 0.038(7) 0.035(7) 0.043(7) 0.008(5) 0.015(6) 0.005(5)
C12 0.022(6) 0.039(7) 0.030(6) -0.017(5) 0.013(5) -0.001(5)
C13 0.020(6) 0.039(7) 0.026(6) -0.007(5) 0.011(5) -0.008(4)
C14 0.027(6) 0.040(6) 0.024(5) 0.000(6) 0.011(4) 0.000(6)
C15 0.037(7) 0.036(7) 0.029(6) 0.007(5) 0.007(5) -0.008(5)
C16 0.051(7) 0.011(5) 0.043(5) 0.008(5) 0.019(5) 0.008(5)
C17 0.034(6) 0.027(6) 0.034(6) 0.005(5) 0.020(5) 0.000(5)
C18 0.042(7) 0.018(6) 0.041(6) -0.003(5) 0.020(5) -0.014(5)
C19 0.033(6) 0.023(6) 0.021(5) 0.002(4) 0.008(5) -0.003(5)
C20 0.027(6) 0.052(8) 0.035(6) 0.001(5) 0.013(5) -0.004(5)
C21 0.052(8) 0.050(8) 0.026(6) 0.017(5) 0.011(6) 0.018(6)
C22 0.032(6) 0.034(7) 0.032(6) 0.013(5) 0.016(5) 0.001(5)
C23 0.040(6) 0.052(7) 0.019(5) -0.010(6) 0.016(4) -0.010(6)
C24 0.032(6) 0.029(6) 0.021(5) 0.002(4) 0.014(5) 0.003(4)
C25 0.055(8) 0.048(8) 0.041(7) -0.007(6) 0.026(6) 0.008(6)
B1 0.027(7) 0.029(7) 0.034(7) 0.001(6) 0.011(6) 0.011(5)

loop_
_atom_type_symbol
_atom_type_description
_atom_type_scat_dispersion_real
_atom_type_scat_dispersion_imag
_atom_type_scat_source
C C 0.0033 0.0016 'International Tables Vol C Tables 4.2.6.8 and 6.1.1.4'
H H 0.0000 0.0000 'International Tables Vol C Tables 4.2.6.8 and 6.1.1.4'
B B 0.0013 0.0007 'International Tables Vol C Tables 4.2.6.8 and 6.1.1.4'
N N 0.0061 0.0033 'International Tables Vol C Tables 4.2.6.8 and 6.1.1.4'
O O 0.0106 0.0060 'International Tables Vol C Tables 4.2.6.8 and 6.1.1.4'
S S 0.1246 0.1234 'International Tables Vol C Tables 4.2.6.8 and 6.1.1.4'
W W -0.8490 6.8722 'International Tables Vol C Tables 4.2.6.8 and 6.1.1.4'

loop_
_geom_angle_atom_site_label_1
_geom_angle_atom_site_label_2
_geom_angle_atom_site_label_3
_geom_angle
_geom_angle_site_symmetry_1
_geom_angle_site_symmetry_3
_geom_angle_publ_flag
C1 W1 C5 107.9(4) . . ?
C1 W1 C4 70.7(4) . . ?
C5 W1 C4 37.7(3) . . ?
C1 W1 N7 93.5(4) . . ?
C5 W1 N7 103.8(3) . . ?
C4 W1 N7 100.1(3) . . ?
C1 W1 N1 93.2(3) . . ?
C5 W1 N1 89.8(3) . . ?
C4 W1 N1 97.8(3) . . ?
N7 W1 N1 162.2(3) . . ?
C1 W1 N3 169.2(3) . . ?
C5 W1 N3 82.9(3) . . ?
C4 W1 N3 120.2(3) . . ?
N7 W1 N3 84.7(3) . . ?
N1 W1 N3 85.6(3) . . ?
C1 W1 N5 88.0(4) . . ?
C5 W1 N5 161.3(4) . . ?
C4 W1 N5 158.4(4) . . ?
N7 W1 N5 84.4(3) . . ?
N1 W1 N5 79.3(3) . . ?
N3 W1 N5 81.2(3) . . ?
C14 N1 N2 103.3(7) . . ?
C14 N1 W1 134.5(6) . . ?
N2 N1 W1 122.2(6) . . ?
C12 N2 N1 111.8(8) . . ?
C12 N2 B1 130.1(9) . . ?
N1 N2 B1 118.1(8) . . ?
C19 N3 N4 106.3(7) . . ?
C19 N3 W1 132.9(6) . . ?
N4 N3 W1 120.5(6) . . ?
C17 N4 N3 110.2(7) . . ?
C17 N4 B1 131.1(8) . . ?
N3 N4 B1 118.4(8) . . ?
N6 N5 C24 105.8(6) . . ?
N6 N5 W1 120.3(6) . . ?
C24 N5 W1 133.6(6) . . ?
C22 N6 N5 110.7(8) . . ?
C22 N6 B1 130.2(8) . . ?
N5 N6 B1 118.7(7) . . ?
C2 N7 W1 165.1(7) . . ?
O1 C1 W1 177.5(9) . . ?
N7 C2 S1 179.0(9) . . ?
C5 C4 C3 141.2(11) . . ?
C5 C4 W1 68.7(7) . . ?
C3 C4 W1 150.1(8) . . ?
C4 C5 C6 137.4(11) . . ?
C4 C5 W1 73.6(7) . . ?
C6 C5 W1 148.3(8) . . ?
N2 C12 C13 106.9(9) . . ?
N2 C12 C11 123.0(10) . . ?
C13 C12 C11 129.9(10) . . ?
C14 C13 C12 105.5(9) . . ?
N1 C14 C13 112.5(9) . . ?
N1 C14 C15 122.1(8) . . ?
C13 C14 C15 125.4(9) . . ?
C18 C17 N4 107.5(8) . . ?
C18 C17 C16 130.5(9) . . ?
N4 C17 C16 121.9(9) . . ?
C17 C18 C19 107.8(8) . . ?
N3 C19 C18 108.1(8) . . ?
N3 C19 C20 122.9(8) . . ?
C18 C19 C20 129.0(9) . . ?
N6 C22 C23 107.4(8) . . ?
N6 C22 C21 123.8(9) . . ?
C23 C22 C21 128.8(9) . . ?
C22 C23 C24 107.2(8) . . ?
N5 C24 C23 108.9(8) . . ?
N5 C24 C25 123.1(8) . . ?
C23 C24 C25 127.9(9) . . ?
N4 B1 N2 111.3(8) . . ?
N4 B1 N6 108.7(8) . . ?
N2 B1 N6 108.7(8) . . ?

loop_
_geom_bond_atom_site_label_1
_geom_bond_atom_site_label_2
_geom_bond_distance
_geom_bond_site_symmetry_2
_geom_bond_publ_flag
W1 C1 1.944(10) . ?
W1 C5 1.996(10) . ?
W1 C4 2.056(10) . ?
W1 N7 2.061(8) . ?
W1 N1 2.154(7) . ?
W1 N3 2.225(8) . ?
W1 N5 2.239(6) . ?
S1 C2 1.603(10) . ?
O1 C1 1.168(11) . ?
N1 C14 1.343(11) . ?
N1 N2 1.391(9) . ?
N2 C12 1.338(11) . ?
N2 B1 1.536(13) . ?
N3 C19 1.361(11) . ?
N3 N4 1.375(9) . ?
N4 C17 1.354(11) . ?
N4 B1 1.523(12) . ?
N5 N6 1.353(10) . ?
N5 C24 1.360(11) . ?
N6 C22 1.337(10) . ?
N6 B1 1.556(13) . ?
N7 C2 1.180(10) . ?
C3 C4 1.501(12) . ?
C4 C5 1.310(11) . ?
C5 C6 1.473(13) . ?
C11 C12 1.493(12) . ?
C12 C13 1.388(12) . ?
C13 C14 1.374(12) . ?
C14 C15 1.526(12) . ?
C16 C17 1.478(11) . ?
C17 C18 1.353(11) . ?
C18 C19 1.398(12) . ?
C19 C20 1.510(12) . ?
C21 C22 1.490(12) . ?
C22 C23 1.358(13) . ?
C23 C24 1.371(11) . ?
C24 C25 1.532(12) . ?
